data_7051811
loop_
_publ_author_name
'Bertolasi, Valerio'
'Ferretti, Valeria'
'Gilli, Paola'
'Yao, Xiaoquan'
'Li, Chao-Jun'

_publ_section_title
;
 Substituent effects on keto--enol tautomerization of \b-diketones from
 X-ray structural data and DFT calculations
;
_journal_issue 4
_journal_name_full 'New Journal of Chemistry'
_journal_page_first 694
_journal_paper_doi 10.1039/b714708b
_journal_volume 32
_journal_year 2008
_chemical_formula_moiety 'C18 H17 Cl O2'
_chemical_formula_sum 'C18 H17 Cl O2'
_chemical_formula_weight 300.77
_chemical_name_systematic
;
2-[1-(2-chlorophenyl)ethyl]-1-phenylbutane-1.3-dione
;
_space_group_IT_number 61
_symmetry_cell_setting orthorhombic
_symmetry_space_group_name_Hall '-P 2ac 2ab'
_symmetry_space_group_name_H-M 'P b c a'
_atom_sites_solution_hydrogens difmap
_atom_sites_solution_primary direct
_atom_sites_solution_secondary difmap
_audit_creation_method SHELXL-97
_cell_angle_alpha 90.00
_cell_angle_beta 90.00
_cell_angle_gamma 90.00
_cell_formula_units_Z 8
_cell_length_a 7.1662(2)
_cell_length_b 11.4546(3)
_cell_length_c 38.4210(12)
_cell_measurement_reflns_used 3482
_cell_measurement_temperature 295
_cell_measurement_theta_max 26.00
_cell_measurement_theta_min 4.14
_cell_volume 3153.82(16)
_computing_cell_refinement 'Denzo SMN (Otwinowski & Minor, 1997)'
_computing_data_collection 'COLLECT (Nonius, 1998)'
_computing_data_reduction 'Denzo SMN (Otwinowski & Minor, 1997)'
_computing_molecular_graphics 'ORTEPIII (Burnett & Johnson, 1996)'
_computing_publication_material
;
SHELXL-97 (Sheldrick, 1997), PARST(Nardelli, 1995)
;
_computing_structure_refinement 'SHELXL-97 (Sheldrick, 1997)'
_computing_structure_solution 'SIR97 (Altomare et al., 1999)'
_diffrn_ambient_temperature 295
_diffrn_measured_fraction_theta_full 0.969
_diffrn_measured_fraction_theta_max 0.969
_diffrn_measurement_device_type 'Nonius Kappa CCD'
_diffrn_measurement_method '\f scans and \w scans'
_diffrn_radiation_monochromator graphite
_diffrn_radiation_source 'fine-focus sealed tube'
_diffrn_radiation_type MoK\a
_diffrn_radiation_wavelength 0.71073
_diffrn_reflns_av_R_equivalents 0.0538
_diffrn_reflns_av_sigmaI/netI 0.0787
_diffrn_reflns_limit_h_max 8
_diffrn_reflns_limit_h_min -8
_diffrn_reflns_limit_k_max 14
_diffrn_reflns_limit_k_min -14
_diffrn_reflns_limit_l_max 46
_diffrn_reflns_limit_l_min -46
_diffrn_reflns_number 5340
_diffrn_reflns_theta_full 26.00
_diffrn_reflns_theta_max 26.00
_diffrn_reflns_theta_min 4.14
_exptl_absorpt_coefficient_mu 0.244
_exptl_absorpt_correction_type none
_exptl_crystal_colour colourless
_exptl_crystal_density_diffrn 1.267
_exptl_crystal_density_method 'not measured'
_exptl_crystal_description prismatic
_exptl_crystal_F_000 1264
_exptl_crystal_size_max 0.42
_exptl_crystal_size_mid 0.31
_exptl_crystal_size_min 0.13
_refine_diff_density_max 0.158
_refine_diff_density_min -0.160
_refine_diff_density_rms 0.032
_refine_ls_extinction_method none
_refine_ls_goodness_of_fit_ref 1.034
_refine_ls_hydrogen_treatment mixed
_refine_ls_matrix_type full
_refine_ls_number_parameters 247
_refine_ls_number_reflns 3009
_refine_ls_number_restraints 0
_refine_ls_restrained_S_all 1.034
_refine_ls_R_factor_all 0.1375
_refine_ls_R_factor_gt 0.0514
_refine_ls_shift/su_max 0.001
_refine_ls_shift/su_mean 0.000
_refine_ls_structure_factor_coef Fsqd
_refine_ls_weighting_details 'calc w=1/[\s^2^(Fo^2^)+(0.0406P)^2^+0.5225P] where P=(Fo^2^+2Fc^2^)/3'
_refine_ls_weighting_scheme calc
_refine_ls_wR_factor_gt 0.0955
_refine_ls_wR_factor_ref 0.1243
_reflns_number_gt 1506
_reflns_number_total 3009
_reflns_threshold_expression I>2sigma(I)
_cod_data_source_file b714708b.txt
_cod_data_source_block (3)
_cod_depositor_comments
;
The following automatic conversions were performed:
'_symmetry_cell_setting' value 'Orthorhombic' changed to 'orthorhombic'
according to '/home/saulius/struct/CIF-dictionaries/cif_core.dic'
dictionary named 'cif_core.dic' version 2.4.1 from 2010-06-29.

Automatic conversion script
Id: cif_fix_enum 1527 2010-12-29 10:47:43Z saulius 
;
_cod_original_cell_volume 3153.83(16)
_cod_original_sg_symbol_H-M 'P bca'
_cod_database_code 7051811

loop_
_symmetry_equiv_pos_as_xyz
'x, y, z'
'-x+1/2, -y, z+1/2'
'x+1/2, -y+1/2, -z'
'-x, y+1/2, -z+1/2'
'-x, -y, -z'
'x-1/2, y, -z-1/2'
'-x-1/2, y-1/2, z'
'x, -y-1/2, z-1/2'

loop_
_atom_site_label
_atom_site_type_symbol
_atom_site_fract_x
_atom_site_fract_y
_atom_site_fract_z
_atom_site_U_iso_or_equiv
_atom_site_adp_type
_atom_site_occupancy
_atom_site_symmetry_multiplicity
_atom_site_calc_flag
_atom_site_refinement_flags
_atom_site_disorder_assembly
_atom_site_disorder_group
Cl1 Cl 0.59407(13) 0.25339(6) 0.711088(19) 0.0973(4) Uani 1 1 d . . .
O1 O 0.8491(3) 0.25613(17) 0.59859(5) 0.0981(7) Uani 1 1 d . . .
O2 O 0.3583(3) 0.0460(2) 0.58983(5) 0.1094(8) Uani 1 1 d . . .
C1 C 0.7841(4) 0.1658(2) 0.58719(6) 0.0640(7) Uani 1 1 d . . .
C2 C 0.6637(4) 0.0881(3) 0.61052(6) 0.0617(7) Uani 1 1 d . . .
C3 C 0.4592(4) 0.1165(3) 0.60353(6) 0.0725(8) Uani 1 1 d . . .
C4 C 0.8078(3) 0.13625(19) 0.54982(6) 0.0521(6) Uani 1 1 d . . .
C5 C 0.7255(4) 0.0393(2) 0.53427(7) 0.0602(7) Uani 1 1 d . . .
C6 C 0.7402(4) 0.0208(3) 0.49899(7) 0.0611(7) Uani 1 1 d . . .
C7 C 0.8383(4) 0.0978(3) 0.47874(8) 0.0670(8) Uani 1 1 d . . .
C8 C 0.9233(4) 0.1929(3) 0.49383(8) 0.0694(8) Uani 1 1 d . . .
C9 C 0.9098(4) 0.2114(2) 0.52877(8) 0.0616(7) Uani 1 1 d . . .
C10 C 0.3893(4) 0.2339(3) 0.61388(8) 0.0950(10) Uani 1 1 d . . .
H101 H 0.2698 0.2474 0.6033 0.114 Uiso 1 1 calc R . .
H102 H 0.4757 0.2925 0.6062 0.114 Uiso 1 1 calc R . .
H103 H 0.3774 0.2374 0.6387 0.114 Uiso 1 1 calc R . .
C11 C 0.7200(4) 0.1020(3) 0.64894(6) 0.0654(7) Uani 1 1 d . . .
C12 C 0.9114(5) 0.0486(4) 0.65582(11) 0.0957(11) Uani 1 1 d . . .
C13 C 0.5771(4) 0.0522(2) 0.67378(6) 0.0603(7) Uani 1 1 d . . .
C14 C 0.5081(5) -0.0607(3) 0.66980(8) 0.0777(9) Uani 1 1 d . . .
C15 C 0.3816(5) -0.1084(3) 0.69272(9) 0.0875(10) Uani 1 1 d . . .
C16 C 0.3199(5) -0.0455(4) 0.72021(9) 0.0883(10) Uani 1 1 d . . .
C17 C 0.3852(5) 0.0654(4) 0.72542(8) 0.0845(10) Uani 1 1 d . . .
C18 C 0.5127(4) 0.1123(2) 0.70247(6) 0.0666(7) Uani 1 1 d . . .
H2 H 0.680(3) 0.013(2) 0.6043(5) 0.054(7) Uiso 1 1 d . . .
H5 H 0.655(3) -0.0073(19) 0.5475(5) 0.060(7) Uiso 1 1 d . . .
H6 H 0.685(4) -0.047(2) 0.4888(6) 0.074(8) Uiso 1 1 d . . .
H7 H 0.844(3) 0.0836(19) 0.4549(6) 0.066(8) Uiso 1 1 d . . .
H8 H 0.999(4) 0.244(2) 0.4805(6) 0.074(8) Uiso 1 1 d . . .
H9 H 0.963(3) 0.2725(18) 0.5397(5) 0.050(7) Uiso 1 1 d . . .
H11 H 0.724(3) 0.186(2) 0.6530(5) 0.062(7) Uiso 1 1 d . . .
H14 H 0.551(3) -0.098(2) 0.6524(6) 0.068(8) Uiso 1 1 d . . .
H15 H 0.338(4) -0.184(3) 0.6885(7) 0.103(11) Uiso 1 1 d . . .
H16 H 0.226(4) -0.074(2) 0.7355(7) 0.098(10) Uiso 1 1 d . . .
H17 H 0.348(4) 0.109(2) 0.7436(7) 0.091(10) Uiso 1 1 d . . .
H121 H 0.959(5) 0.067(3) 0.6789(9) 0.127(13) Uiso 1 1 d . . .
H122 H 0.914(5) -0.040(3) 0.6528(9) 0.135(15) Uiso 1 1 d . . .
H123 H 1.001(4) 0.077(2) 0.6407(7) 0.102(11) Uiso 1 1 d . . .

loop_
_atom_site_aniso_label
_atom_site_aniso_U_11
_atom_site_aniso_U_22
_atom_site_aniso_U_33
_atom_site_aniso_U_23
_atom_site_aniso_U_13
_atom_site_aniso_U_12
Cl1 0.1362(8) 0.0765(5) 0.0793(5) -0.0207(4) -0.0122(5) 0.0112(5)
O1 0.1365(19) 0.0768(13) 0.0811(12) -0.0183(10) 0.0108(12) -0.0442(13)
O2 0.0824(16) 0.1382(19) 0.1076(16) -0.0283(14) -0.0107(12) -0.0285(14)
C1 0.0678(19) 0.0579(16) 0.0664(16) -0.0039(13) 0.0011(14) -0.0060(14)
C2 0.069(2) 0.0562(17) 0.0596(16) -0.0030(14) 0.0022(13) -0.0051(15)
C3 0.077(2) 0.088(2) 0.0522(15) -0.0020(14) -0.0001(15) -0.0129(18)
C4 0.0489(16) 0.0464(14) 0.0608(14) 0.0023(12) 0.0024(12) 0.0000(12)
C5 0.0619(18) 0.0571(16) 0.0618(16) 0.0022(14) 0.0069(15) -0.0074(14)
C6 0.0560(17) 0.0631(17) 0.0642(16) -0.0048(15) 0.0016(15) -0.0019(15)
C7 0.0605(19) 0.080(2) 0.0604(18) 0.0023(16) 0.0056(15) 0.0111(16)
C8 0.064(2) 0.0682(19) 0.076(2) 0.0092(17) 0.0154(16) -0.0032(16)
C9 0.0557(17) 0.0524(16) 0.0765(19) -0.0036(14) 0.0049(15) -0.0036(14)
C10 0.088(2) 0.106(2) 0.092(2) 0.0074(18) -0.0088(17) 0.0178(19)
C11 0.072(2) 0.0626(18) 0.0620(15) -0.0047(14) -0.0025(15) -0.0006(15)
C12 0.070(3) 0.128(4) 0.089(3) 0.013(3) -0.001(2) 0.004(2)
C13 0.0682(18) 0.0610(17) 0.0516(14) 0.0000(13) -0.0056(14) 0.0050(14)
C14 0.089(2) 0.074(2) 0.0698(19) -0.0089(18) 0.0087(18) -0.0015(18)
C15 0.094(3) 0.083(2) 0.086(2) 0.006(2) 0.0078(19) -0.011(2)
C16 0.082(3) 0.111(3) 0.072(2) 0.019(2) 0.0071(18) -0.001(2)
C17 0.091(3) 0.109(3) 0.0536(17) -0.0012(19) 0.0078(18) 0.024(2)
C18 0.077(2) 0.0676(17) 0.0547(15) -0.0041(13) -0.0106(15) 0.0131(15)

loop_
_atom_type_symbol
_atom_type_description
_atom_type_scat_dispersion_real
_atom_type_scat_dispersion_imag
_atom_type_scat_source
C C 0.0033 0.0016 'International Tables Vol C Tables 4.2.6.8 and 6.1.1.4'
H H 0.0000 0.0000 'International Tables Vol C Tables 4.2.6.8 and 6.1.1.4'
O O 0.0106 0.0060 'International Tables Vol C Tables 4.2.6.8 and 6.1.1.4'
Cl Cl 0.1484 0.1585 'International Tables Vol C Tables 4.2.6.8 and 6.1.1.4'

loop_
_geom_angle_atom_site_label_1
_geom_angle_atom_site_label_2
_geom_angle_atom_site_label_3
_geom_angle
_geom_angle_site_symmetry_1
_geom_angle_site_symmetry_3
_geom_angle_publ_flag
O1 C1 C4 119.9(2) . . ?
O1 C1 C2 120.0(2) . . ?
C4 C1 C2 119.9(2) . . ?
C3 C2 C1 108.3(2) . . ?
C3 C2 C11 113.5(2) . . ?
C1 C2 C11 110.8(2) . . ?
C3 C2 H2 106.2(14) . . ?
C1 C2 H2 109.1(14) . . ?
C11 C2 H2 108.8(14) . . ?
O2 C3 C10 121.3(3) . . ?
O2 C3 C2 120.7(3) . . ?
C10 C3 C2 118.0(3) . . ?
C9 C4 C5 117.9(2) . . ?
C9 C4 C1 118.8(2) . . ?
C5 C4 C1 123.2(2) . . ?
C6 C5 C4 120.9(3) . . ?
C6 C5 H5 120.8(14) . . ?
C4 C5 H5 118.1(14) . . ?
C7 C6 C5 119.9(3) . . ?
C7 C6 H6 120.1(14) . . ?
C5 C6 H6 120.0(14) . . ?
C6 C7 C8 119.9(3) . . ?
C6 C7 H7 117.9(14) . . ?
C8 C7 H7 122.2(14) . . ?
C9 C8 C7 120.5(3) . . ?
C9 C8 H8 118.5(15) . . ?
C7 C8 H8 120.9(14) . . ?
C8 C9 C4 121.0(3) . . ?
C8 C9 H9 123.3(13) . . ?
C4 C9 H9 115.7(13) . . ?
C3 C10 H101 109.5 . . ?
C3 C10 H102 109.5 . . ?
H101 C10 H102 109.5 . . ?
C3 C10 H103 109.5 . . ?
H101 C10 H103 109.5 . . ?
H102 C10 H103 109.5 . . ?
C13 C11 C12 110.4(3) . . ?
C13 C11 C2 112.9(2) . . ?
C12 C11 C2 111.2(3) . . ?
C13 C11 H11 107.1(12) . . ?
C12 C11 H11 110.0(13) . . ?
C2 C11 H11 105.2(12) . . ?
C11 C12 H121 113(2) . . ?
C11 C12 H122 113(2) . . ?
H121 C12 H122 108(3) . . ?
C11 C12 H123 112.2(19) . . ?
H121 C12 H123 105(3) . . ?
H122 C12 H123 105(3) . . ?
C18 C13 C14 115.6(3) . . ?
C18 C13 C11 122.9(2) . . ?
C14 C13 C11 121.4(2) . . ?
C15 C14 C13 122.1(3) . . ?
C15 C14 H14 123.0(17) . . ?
C13 C14 H14 114.9(17) . . ?
C16 C15 C14 120.2(4) . . ?
C16 C15 H15 121.3(19) . . ?
C14 C15 H15 118.5(19) . . ?
C15 C16 C17 119.8(3) . . ?
C15 C16 H16 122.3(16) . . ?
C17 C16 H16 117.8(16) . . ?
C16 C17 C18 119.6(3) . . ?
C16 C17 H17 121.8(17) . . ?
C18 C17 H17 118.6(17) . . ?
C17 C18 C13 122.6(3) . . ?
C17 C18 Cl1 117.4(2) . . ?
C13 C18 Cl1 120.1(2) . . ?

loop_
_geom_bond_atom_site_label_1
_geom_bond_atom_site_label_2
_geom_bond_distance
_geom_bond_site_symmetry_2
_geom_bond_publ_flag
Cl1 C18 1.749(3) . ?
O1 C1 1.217(3) . ?
O2 C3 1.205(3) . ?
C1 C4 1.485(3) . ?
C1 C2 1.529(4) . ?
C2 C3 1.525(4) . ?
C2 C11 1.538(3) . ?
C2 H2 0.90(2) . ?
C3 C10 1.488(4) . ?
C4 C9 1.389(3) . ?
C4 C5 1.392(3) . ?
C5 C6 1.376(3) . ?
C5 H5 0.89(2) . ?
C6 C7 1.370(4) . ?
C6 H6 0.95(2) . ?
C7 C8 1.376(4) . ?
C7 H7 0.93(2) . ?
C8 C9 1.363(4) . ?
C8 H8 0.94(3) . ?
C9 H9 0.90(2) . ?
C10 H101 0.9600 . ?
C10 H102 0.9600 . ?
C10 H103 0.9600 . ?
C11 C13 1.512(3) . ?
C11 C12 1.525(4) . ?
C11 H11 0.98(2) . ?
C12 H121 0.97(4) . ?
C12 H122 1.02(3) . ?
C12 H123 0.92(3) . ?
C13 C18 1.380(3) . ?
C13 C14 1.393(4) . ?
C14 C15 1.377(4) . ?
C14 H14 0.85(2) . ?
C15 C16 1.353(4) . ?
C15 H15 0.93(3) . ?
C16 C17 1.369(4) . ?
C16 H16 0.95(3) . ?
C17 C18 1.379(4) . ?
C17 H17 0.90(3) . ?

loop_
_cod_related_entry_id
_cod_related_entry_database
_cod_related_entry_code
1 ChemSpider 21118278
